data_2229464
loop_
_publ_author_name
'Vangala, Venu R.'
'Chow, Pui Shan'
'Tan, Reginald B. H.'

_publ_section_title
;
 Nitrofurantoin methanol monosolvate
;
_journal_coeditor_code NG5112
_journal_issue 3
_journal_name_full 'Acta Crystallographica Section E'
_journal_page_first o550
_journal_page_last o551
_journal_paper_doi 10.1107/S1600536811003679
_journal_volume 67
_journal_year 2011
_chemical_formula_iupac 'C8 H6 N4 O5, C H4 O'
_chemical_formula_moiety 'C8 H6 N4 O5, C H4 O'
_chemical_formula_sum 'C9 H10 N4 O6'
_chemical_formula_weight 270.21
_chemical_melting_point 547
_chemical_name_common 'Nitrofurantoin methanol monosolvate'
_chemical_name_systematic
;
(<i>E</i>)-1-[(5-nitro-2-furyl)methylideneamino]imidazolidine-2,4-dione
methanol monosolvate
;
_space_group_IT_number 14
_symmetry_cell_setting monoclinic
_symmetry_space_group_name_Hall '-P 2ybc'
_symmetry_space_group_name_H-M 'P 1 21/c 1'
_atom_sites_solution_hydrogens geom
_atom_sites_solution_primary direct
_atom_sites_solution_secondary difmap
_audit_creation_method SHELXL-97
_cell_angle_alpha 90.00
_cell_angle_beta 91.70(3)
_cell_angle_gamma 90.00
_cell_formula_units_Z 4
_cell_length_a 6.4084(13)
_cell_length_b 6.5941(13)
_cell_length_c 26.705(5)
_cell_measurement_reflns_used 2901
_cell_measurement_temperature 110(2)
_cell_measurement_theta_max 31.1700
_cell_measurement_theta_min 1.5257
_cell_volume 1128.0(4)
_computing_cell_refinement 'CrystalClear (Rigaku, 2008)'
_computing_data_collection 'CrystalClear (Rigaku, 2008)'
_computing_data_reduction 'CrystalClear (Rigak, 2008)'
_computing_molecular_graphics 'X-SEED (Barbour, 2001)'
_computing_publication_material 'SHELXTL (Sheldrick, 2008) and PLATON (Spek, 2009)'
_computing_structure_refinement 'SHELXL97 (Sheldrick, 2008)'
_computing_structure_solution 'SHELXS97 (Sheldrick, 2008)'
_diffrn_ambient_temperature 110(2)
_diffrn_measured_fraction_theta_full 0.980
_diffrn_measured_fraction_theta_max 0.901
_diffrn_measurement_device_type 'Rigaku Saturn 70 CCD area-deterctor'
_diffrn_measurement_method \w
_diffrn_radiation_monochromator graphite
_diffrn_radiation_source 'fine-focus sealed tube'
_diffrn_radiation_type MoK\a
_diffrn_radiation_wavelength 0.71073
_diffrn_reflns_av_R_equivalents 0.0475
_diffrn_reflns_av_sigmaI/netI 0.0385
_diffrn_reflns_limit_h_max 9
_diffrn_reflns_limit_h_min -6
_diffrn_reflns_limit_k_max 9
_diffrn_reflns_limit_k_min -8
_diffrn_reflns_limit_l_max 37
_diffrn_reflns_limit_l_min -37
_diffrn_reflns_number 17441
_diffrn_reflns_theta_full 25.00
_diffrn_reflns_theta_max 31.17
_diffrn_reflns_theta_min 3.18
_exptl_absorpt_coefficient_mu 0.136
_exptl_absorpt_correction_T_max 0.9852
_exptl_absorpt_correction_T_min 0.9826
_exptl_absorpt_correction_type multi-scan
_exptl_absorpt_process_details '(CrystalClear; Rigaku, 2008)'
_exptl_crystal_colour Yellow
_exptl_crystal_density_diffrn 1.591
_exptl_crystal_density_method 'not measured'
_exptl_crystal_description Block
_exptl_crystal_F_000 560
_exptl_crystal_size_max 0.13
_exptl_crystal_size_mid 0.11
_exptl_crystal_size_min 0.11
_refine_diff_density_max 0.240
_refine_diff_density_min -0.264
_refine_ls_extinction_method none
_refine_ls_goodness_of_fit_ref 1.239
_refine_ls_hydrogen_treatment refall
_refine_ls_matrix_type full
_refine_ls_number_parameters 212
_refine_ls_number_reflns 3299
_refine_ls_number_restraints 0
_refine_ls_restrained_S_all 1.239
_refine_ls_R_factor_all 0.0878
_refine_ls_R_factor_gt 0.0708
_refine_ls_shift/su_max 0.000
_refine_ls_shift/su_mean 0.000
_refine_ls_structure_factor_coef Fsqd
_refine_ls_weighting_details 'calc w=1/[\s^2^(Fo^2^)+(0.0330P)^2^+0.7077P] where P=(Fo^2^+2Fc^2^)/3'
_refine_ls_weighting_scheme calc
_refine_ls_wR_factor_gt 0.1217
_refine_ls_wR_factor_ref 0.1287
_reflns_number_gt 2849
_reflns_number_total 3299
_reflns_threshold_expression I>2\s(I)
_cod_data_source_file ng5112.cif
_cod_data_source_block I
_cod_original_sg_symbol_H-M 'P 21/c'
_cod_database_code 2229464
_cod_database_fobs_code 2229464

loop_
_symmetry_equiv_pos_as_xyz
'x, y, z'
'-x, y+1/2, -z+1/2'
'-x, -y, -z'
'x, -y-1/2, z-1/2'

loop_
_atom_site_type_symbol
_atom_site_label
_atom_site_fract_x
_atom_site_fract_y
_atom_site_fract_z
_atom_site_U_iso_or_equiv
_atom_site_adp_type
_atom_site_calc_flag
_atom_site_refinement_flags
_atom_site_occupancy
_atom_site_disorder_assembly
_atom_site_disorder_group
O O6 0.9997(2) -0.1389(2) 0.22463(5) 0.0263(3) Uani d . 1 . .
C C9 0.9409(4) -0.0216(3) 0.18136(8) 0.0278(4) Uani d . 1 . .
H H9C 0.997(4) 0.115(4) 0.1824(10) 0.042(7) Uiso d . 1 . .
H H9B 0.990(4) -0.085(4) 0.1496(10) 0.039(7) Uiso d . 1 . .
H H9A 0.786(4) -0.017(4) 0.1807(10) 0.047(8) Uiso d . 1 . .
H H6 1.134(5) -0.139(4) 0.2267(10) 0.046(8) Uiso d . 1 . .
O O3 0.6808(2) 0.3602(2) 0.58168(5) 0.0284(3) Uani d . 1 . .
N N3 0.5389(2) 0.0501(2) 0.36110(6) 0.0215(3) Uani d . 1 . .
O O2 0.4103(2) 0.4243(2) 0.62695(5) 0.0295(3) Uani d . 1 . .
C C7 0.5011(3) -0.0753(3) 0.28106(7) 0.0215(4) Uani d . 1 . .
N N2 0.5159(3) 0.1188(2) 0.40903(6) 0.0215(3) Uani d . 1 . .
N N4 0.7053(3) -0.0642(3) 0.29543(6) 0.0221(3) Uani d . 1 . .
C C4 0.3538(3) 0.3193(3) 0.54700(7) 0.0217(4) Uani d . 1 . .
C C8 0.3751(3) -0.0024(3) 0.32458(7) 0.0212(4) Uani d . 1 . .
C C1 0.2822(3) 0.2104(3) 0.47230(7) 0.0210(4) Uani d . 1 . .
C C6 0.7351(3) 0.0089(3) 0.34419(7) 0.0218(4) Uani d . 1 . .
C C3 0.1432(3) 0.3112(3) 0.54369(8) 0.0250(4) Uani d . 1 . .
C C2 0.0962(3) 0.2407(3) 0.49475(8) 0.0238(4) Uani d . 1 . .
C C5 0.3262(3) 0.1396(3) 0.42254(7) 0.0214(4) Uani d . 1 . .
H H5 0.208(3) 0.109(3) 0.4017(8) 0.016(5) Uiso d . 1 . .
H H2 -0.034(4) 0.218(3) 0.4794(9) 0.027(6) Uiso d . 1 . .
H H8B 0.284(4) -0.114(4) 0.3365(9) 0.028(6) Uiso d . 1 . .
O O1 0.4459(2) 0.2587(2) 0.50437(5) 0.0212(3) Uani d . 1 . .
H H4 0.807(4) -0.098(4) 0.2753(10) 0.039(7) Uiso d . 1 . .
H H3 0.053(4) 0.348(4) 0.5693(9) 0.034(7) Uiso d . 1 . .
H H8A 0.292(4) 0.116(4) 0.3134(9) 0.038(7) Uiso d . 1 . .
O O5 0.4315(2) -0.1331(2) 0.24050(5) 0.0259(3) Uani d . 1 . .
O O4 0.9013(2) 0.0278(2) 0.36653(5) 0.0281(3) Uani d . 1 . .
N N1 0.4910(3) 0.3720(2) 0.58760(6) 0.0226(3) Uani d . 1 . .

loop_
_atom_site_aniso_label
_atom_site_aniso_U_11
_atom_site_aniso_U_22
_atom_site_aniso_U_33
_atom_site_aniso_U_12
_atom_site_aniso_U_13
_atom_site_aniso_U_23
O6 0.0204(7) 0.0356(8) 0.0228(7) 0.0026(6) 0.0015(6) 0.0021(6)
C9 0.0291(11) 0.0273(10) 0.0269(10) -0.0001(8) 0.0004(8) 0.0039(8)
O3 0.0195(7) 0.0364(8) 0.0294(7) -0.0017(6) 0.0000(6) -0.0018(6)
N3 0.0171(8) 0.0272(8) 0.0200(7) -0.0002(6) 0.0007(6) -0.0018(6)
O2 0.0340(8) 0.0333(8) 0.0216(7) -0.0004(6) 0.0075(6) -0.0031(6)
C7 0.0192(9) 0.0216(9) 0.0236(9) 0.0011(7) -0.0004(7) 0.0016(7)
N2 0.0243(8) 0.0214(8) 0.0186(7) -0.0018(6) 0.0003(6) 0.0005(6)
N4 0.0176(8) 0.0279(8) 0.0208(8) 0.0013(6) 0.0019(6) 0.0001(6)
C4 0.0229(9) 0.0212(9) 0.0211(8) 0.0006(7) 0.0037(7) -0.0008(7)
C8 0.0179(9) 0.0240(9) 0.0215(9) 0.0005(7) -0.0014(7) -0.0014(7)
C1 0.0189(9) 0.0205(9) 0.0236(9) -0.0006(7) -0.0003(7) 0.0020(7)
C6 0.0184(9) 0.0242(9) 0.0228(9) -0.0016(7) 0.0000(7) 0.0027(7)
C3 0.0229(10) 0.0254(10) 0.0269(10) 0.0021(8) 0.0058(8) 0.0014(7)
C2 0.0187(9) 0.0250(9) 0.0276(10) 0.0004(7) -0.0003(8) 0.0025(7)
C5 0.0185(9) 0.0214(9) 0.0241(9) -0.0001(7) -0.0012(7) 0.0003(7)
O1 0.0196(7) 0.0246(7) 0.0195(6) 0.0005(5) 0.0015(5) -0.0007(5)
O5 0.0235(7) 0.0324(8) 0.0217(7) 0.0007(6) -0.0016(5) -0.0036(5)
O4 0.0186(7) 0.0390(8) 0.0267(7) -0.0029(6) -0.0004(5) 0.0026(6)
N1 0.0246(9) 0.0215(8) 0.0219(8) -0.0017(6) 0.0026(6) 0.0013(6)

loop_
_atom_type_symbol
_atom_type_description
_atom_type_scat_dispersion_real
_atom_type_scat_dispersion_imag
_atom_type_scat_source
C C 0.0033 0.0016 'International Tables Vol C Tables 4.2.6.8 and 6.1.1.4'
H H 0.0000 0.0000 'International Tables Vol C Tables 4.2.6.8 and 6.1.1.4'
N N 0.0061 0.0033 'International Tables Vol C Tables 4.2.6.8 and 6.1.1.4'
O O 0.0106 0.0060 'International Tables Vol C Tables 4.2.6.8 and 6.1.1.4'

loop_
_geom_angle_atom_site_label_1
_geom_angle_atom_site_label_2
_geom_angle_atom_site_label_3
_geom_angle_site_symmetry_1
_geom_angle_site_symmetry_3
_geom_angle
_geom_angle_publ_flag
C9 O6 H6 . . 107.0(19) ?
O6 C9 H9C . . 112.9(16) ?
O6 C9 H9B . . 112.2(15) ?
H9C C9 H9B . . 106(2) ?
O6 C9 H9A . . 105.6(16) ?
H9C C9 H9A . . 110(2) ?
H9B C9 H9A . . 109(2) ?
N2 N3 C6 . . 119.80(15) ?
N2 N3 C8 . . 127.60(15) ?
C6 N3 C8 . . 112.43(15) ?
O5 C7 N4 . . 126.39(18) ?
O5 C7 C8 . . 126.25(17) ?
N4 C7 C8 . . 107.36(16) ?
C5 N2 N3 . . 115.25(16) ?
C7 N4 C6 . . 112.76(16) ?
C7 N4 H4 . . 122.4(17) ?
C6 N4 H4 . . 124.8(17) ?
C3 C4 O1 . . 113.05(17) ?
C3 C4 N1 . . 130.92(18) ?
O1 C4 N1 . . 115.98(16) ?
N3 C8 C7 . . 101.52(15) ?
N3 C8 H8B . . 112.3(14) ?
C7 C8 H8B . . 110.1(14) ?
N3 C8 H8A . . 112.7(15) ?
C7 C8 H8A . . 108.3(15) ?
H8B C8 H8A . . 111.3(19) ?
C2 C1 O1 . . 110.68(17) ?
C2 C1 C5 . . 130.44(18) ?
O1 C1 C5 . . 118.88(16) ?
O4 C6 N3 . . 128.06(18) ?
O4 C6 N4 . . 126.05(18) ?
N3 C6 N4 . . 105.89(16) ?
C4 C3 C2 . . 104.99(17) ?
C4 C3 H3 . . 125.3(16) ?
C2 C3 H3 . . 129.7(16) ?
C1 C2 C3 . . 106.88(18) ?
C1 C2 H2 . . 124.4(15) ?
C3 C2 H2 . . 128.8(15) ?
N2 C5 C1 . . 120.33(17) ?
N2 C5 H5 . . 124.0(13) ?
C1 C5 H5 . . 115.7(13) ?
C4 O1 C1 . . 104.40(14) ?
O2 N1 O3 . . 124.47(17) ?
O2 N1 C4 . . 116.97(16) ?
O3 N1 C4 . . 118.54(16) ?

loop_
_geom_bond_atom_site_label_1
_geom_bond_atom_site_label_2
_geom_bond_site_symmetry_2
_geom_bond_distance
_geom_bond_publ_flag
O6 C9 . 1.432(2) ?
O6 H6 . 0.86(3) ?
C9 H9C . 0.97(3) ?
C9 H9B . 1.00(3) ?
C9 H9A . 1.00(3) ?
O3 N1 . 1.234(2) ?
N3 N2 . 1.370(2) ?
N3 C6 . 1.375(2) ?
N3 C8 . 1.454(2) ?
O2 N1 . 1.234(2) ?
C7 O5 . 1.220(2) ?
C7 N4 . 1.355(2) ?
C7 C8 . 1.513(3) ?
N2 C5 . 1.286(3) ?
N4 C6 . 1.396(2) ?
N4 H4 . 0.88(3) ?
C4 C3 . 1.351(3) ?
C4 O1 . 1.358(2) ?
C4 N1 . 1.419(3) ?
C8 H8B . 1.00(2) ?
C8 H8A . 0.99(3) ?
C1 C2 . 1.365(3) ?
C1 O1 . 1.372(2) ?
C1 C5 . 1.444(3) ?
C6 O4 . 1.212(2) ?
C3 C2 . 1.411(3) ?
C3 H3 . 0.94(2) ?
C2 H2 . 0.93(2) ?
C5 H5 . 0.95(2) ?

loop_
_geom_hbond_atom_site_label_D
_geom_hbond_atom_site_label_H
_geom_hbond_atom_site_label_A
_geom_hbond_site_symmetry_A
_geom_hbond_distance_DH
_geom_hbond_distance_HA
_geom_hbond_distance_DA
_geom_hbond_angle_DHA
N4 H4 O6 . 0.88(3) 1.88(3) 2.755(2) 170(3)
O6 H6 O5 1_655 0.86(3) 1.93(3) 2.787(2) 172(3)
C5 H5 O4 1_455 0.95(2) 2.22(2) 3.155(2) 169.2(18)
C3 H3 O3 1_455 0.94(2) 2.42(2) 3.176(3) 138(2)
